data_4030782
loop_
_publ_author_name
'Mal, Kanchan'
'Das, Supriya'
'Maiti, Nakul C.'
'Natarajan, Ramalingam'
'Das, Indrajit'

_publ_section_title
;
 ZnI2-Catalyzed Diastereoselective [4 + 2] Cycloadditions of
 \b,\g-Unsaturated \a-Ketothioesters with Olefins.
;
_journal_issue 6
_journal_name_full 'The Journal of organic chemistry'
_journal_page_first 2972
_journal_page_last 2988
_journal_paper_doi 10.1021/jo5024766
_journal_volume 80
_journal_year 2015
_chemical_absolute_configuration ad
_chemical_formula_moiety 'C21 H21 Br O3 S'
_chemical_formula_sum 'C21 H21 Br O3 S'
_chemical_formula_weight 433.35
_chemical_name_systematic
;
 ?
;
_space_group_crystal_system orthorhombic
_space_group_IT_number 19
_space_group_name_Hall 'P 2ac 2ab'
_space_group_name_H-M_alt 'P 21 21 21'
_symmetry_space_group_name_Hall 'P 2ac 2ab'
_symmetry_space_group_name_H-M 'P 21 21 21'
_atom_sites_solution_hydrogens geom
_atom_sites_solution_primary direct
_audit_creation_date 2014-07-07
_audit_creation_method
;
Olex2 1.2
(compiled 2014.03.20 svn.r2914 for OlexSys, GUI svn.r4816)
;
_cell_angle_alpha 90
_cell_angle_beta 90
_cell_angle_gamma 90
_cell_formula_units_Z 4
_cell_length_a 11.1601(7)
_cell_length_b 11.3394(7)
_cell_length_c 14.8359(10)
_cell_measurement_reflns_used 9995
_cell_measurement_temperature 296(2)
_cell_measurement_theta_max 27.01
_cell_measurement_theta_min 2.28
_cell_volume 1877.5(2)
_computing_cell_refinement APEX-II
_computing_data_collection APEX-II
_computing_data_reduction 'SAINT v8.34A (Bruker, 2013)'
_computing_molecular_graphics 'Olex2 (Dolomanov et al., 2009)'
_computing_publication_material 'Olex2 (Dolomanov et al., 2009)'
_computing_structure_refinement 'ShelXL (Sheldrick, 2008)'
_computing_structure_solution 'ShelXS (Sheldrick, 2008)'
_diffrn_ambient_temperature 296.15
_diffrn_measured_fraction_theta_full 0.995
_diffrn_measured_fraction_theta_max 0.967
_diffrn_measurement_device_type 'Bruker APEX-II CCD'
_diffrn_measurement_method '\f and \w scans'
_diffrn_radiation_type MoK\a
_diffrn_radiation_wavelength 0.71073
_diffrn_reflns_av_R_equivalents 0.0526
_diffrn_reflns_av_unetI/netI 0.0484
_diffrn_reflns_Laue_measured_fraction_full 0.995
_diffrn_reflns_Laue_measured_fraction_max 0.967
_diffrn_reflns_limit_h_max 14
_diffrn_reflns_limit_h_min -13
_diffrn_reflns_limit_k_max 14
_diffrn_reflns_limit_k_min -14
_diffrn_reflns_limit_l_max 17
_diffrn_reflns_limit_l_min -16
_diffrn_reflns_number 23279
_diffrn_reflns_point_group_measured_fraction_full 0.990
_diffrn_reflns_point_group_measured_fraction_max 0.951
_diffrn_reflns_theta_full 26.000
_diffrn_reflns_theta_max 27.496
_diffrn_reflns_theta_min 2.261
_diffrn_standards_number 0
_exptl_absorpt_coefficient_mu 2.319
_exptl_absorpt_correction_T_max 0.7456
_exptl_absorpt_correction_T_min 0.2217
_exptl_absorpt_correction_type multi-scan
_exptl_absorpt_process_details
;
SADABS-2012/1 (Bruker,2012) was used for absorption correction.
wR2(int) was 0.1721 before and 0.0820 after correction.
The Ratio of minimum to maximum transmission is 0.2973.
The \l/2 correction factor is 0.0015.
;
_exptl_crystal_density_diffrn 1.533
_exptl_crystal_description block
_exptl_crystal_F_000 888
_exptl_crystal_size_max 0.3
_exptl_crystal_size_mid 0.28
_exptl_crystal_size_min 0.26
_refine_diff_density_max 0.617
_refine_diff_density_min -0.929
_refine_diff_density_rms 0.099
_refine_ls_abs_structure_details
;
 Flack x determined using 1426 quotients [(I+)-(I-)]/[(I+)+(I-)]
 (Parsons, Flack and Wagner, Acta Cryst. B69 (2013) 249-259).
;
_refine_ls_abs_structure_Flack 0.035(6)
_refine_ls_extinction_method none
_refine_ls_goodness_of_fit_ref 1.029
_refine_ls_hydrogen_treatment constr
_refine_ls_matrix_type full
_refine_ls_number_parameters 237
_refine_ls_number_reflns 4107
_refine_ls_number_restraints 0
_refine_ls_restrained_S_all 1.029
_refine_ls_R_factor_all 0.0473
_refine_ls_R_factor_gt 0.0389
_refine_ls_shift/su_max 0.002
_refine_ls_shift/su_mean 0.000
_refine_ls_structure_factor_coef Fsqd
_refine_ls_weighting_details 'w=1/[\s^2^(Fo^2^)+(0.0492P)^2^+0.3857P] where P=(Fo^2^+2Fc^2^)/3'
_refine_ls_weighting_scheme calc
_refine_ls_wR_factor_gt 0.0840
_refine_ls_wR_factor_ref 0.0876
_reflns_Friedel_coverage 0.731
_reflns_Friedel_fraction_full 0.982
_reflns_Friedel_fraction_max 0.930
_reflns_number_gt 3691
_reflns_number_total 4107
_reflns_threshold_expression 'I > 2\s(I)'
_cod_data_source_file jo5024766_si_005.cif
_cod_data_source_block soug26_0m
_cod_depositor_comments 'Adding full bibliography for 4030777--4030784.cif.'
_cod_database_code 4030782
_shelxl_version_number 2014-3
_shelx_space_group_comment
;
The symmetry employed for this shelxl refinement is uniquely defined
by the following loop, which should always be used as a source of
symmetry information in preference to the above space-group names.
They are only intended as comments.
;
_olex2_refinement_description
;
1. Fixed Uiso
 At 1.2 times of:
  All C(H) groups, All C(H,H) groups
 At 1.5 times of:
  All C(H,H,H) groups
2.a Ternary CH refined with riding coordinates:
 C8(H8), C9(H9), C11(H11), C12(H12)
2.b Secondary CH2 refined with riding coordinates:
 C7(H7A,H7B)
2.c Aromatic/amide H refined with riding coordinates:
 C2(H2), C3(H3), C4(H4), C5(H5), C14(H14), C15(H15), C16(H16), C17(H17),
 C18(H18)
2.d Idealised Me refined as rotating group:
 C20(H20A,H20B,H20C), C21(H21A,H21B,H21C)
;

loop_
_space_group_symop_operation_xyz
'x, y, z'
'-x+1/2, -y, z+1/2'
'-x, y+1/2, -z+1/2'
'x+1/2, -y+1/2, -z'

loop_
_atom_site_label
_atom_site_type_symbol
_atom_site_fract_x
_atom_site_fract_y
_atom_site_fract_z
_atom_site_U_iso_or_equiv
_atom_site_adp_type
_atom_site_occupancy
_atom_site_site_symmetry_order
_atom_site_calc_flag
_atom_site_refinement_flags_posn
Br1 Br 0.01753(4) -0.51655(4) -1.04203(3) 0.03452(14) Uani 1 1 d .
C1 C -0.2245(4) -0.6971(4) -0.8398(3) 0.0260(8) Uani 1 1 d .
C2 C -0.2502(4) -0.8100(4) -0.8092(3) 0.0370(11) Uani 1 1 d .
H2 H -0.2996 -0.8598 -0.8423 0.044 Uiso 1 1 calc R
C3 C -0.2016(5) -0.8467(4) -0.7291(3) 0.0457(13) Uani 1 1 d .
H3 H -0.2177 -0.9223 -0.7080 0.055 Uiso 1 1 calc R
C4 C -0.1282(5) -0.7720(5) -0.6789(3) 0.0446(12) Uani 1 1 d .
H4 H -0.0960 -0.7980 -0.6246 0.054 Uiso 1 1 calc R
C5 C -0.1032(5) -0.6596(4) -0.7093(3) 0.0373(11) Uani 1 1 d .
H5 H -0.0548 -0.6095 -0.6755 0.045 Uiso 1 1 calc R
C6 C -0.1508(4) -0.6221(4) -0.7907(3) 0.0282(9) Uani 1 1 d .
C7 C -0.1356(4) -0.5057(4) -0.8369(3) 0.0316(9) Uani 1 1 d .
H7A H -0.0578 -0.5001 -0.8657 0.038 Uiso 1 1 calc R
H7B H -0.1448 -0.4409 -0.7948 0.038 Uiso 1 1 calc R
C8 C -0.2372(3) -0.5063(3) -0.9071(3) 0.0250(8) Uani 1 1 d .
H8 H -0.3074 -0.4735 -0.8764 0.030 Uiso 1 1 calc R
C9 C -0.2666(4) -0.6381(3) -0.9243(3) 0.0236(8) Uani 1 1 d .
H9 H -0.3529 -0.6497 -0.9329 0.028 Uiso 1 1 calc R
C10 C -0.2065(4) -0.6253(3) -1.0782(3) 0.0241(8) Uani 1 1 d .
C11 C -0.1552(3) -0.5001(3) -1.0669(3) 0.0249(8) Uani 1 1 d .
H11 H -0.1648 -0.4579 -1.1241 0.030 Uiso 1 1 calc R
C12 C -0.2226(4) -0.4335(3) -0.9944(3) 0.0250(8) Uani 1 1 d .
H12 H -0.3042 -0.4260 -1.0181 0.030 Uiso 1 1 calc R
C13 C -0.1815(4) -0.3069(3) -0.9796(3) 0.0263(9) Uani 1 1 d .
C14 C -0.2247(5) -0.2435(4) -0.9063(3) 0.0380(11) Uani 1 1 d .
H14 H -0.2736 -0.2806 -0.8643 0.046 Uiso 1 1 calc R
C15 C -0.1956(5) -0.1254(4) -0.8951(4) 0.0440(12) Uani 1 1 d .
H15 H -0.2258 -0.0843 -0.8458 0.053 Uiso 1 1 calc R
C16 C -0.1229(4) -0.0685(4) -0.9558(4) 0.0430(11) Uani 1 1 d .
H16 H -0.1036 0.0106 -0.9481 0.052 Uiso 1 1 calc R
C17 C -0.0801(5) -0.1297(4) -1.0269(4) 0.0466(13) Uani 1 1 d .
H17 H -0.0305 -0.0919 -1.0682 0.056 Uiso 1 1 calc R
C18 C -0.1083(5) -0.2474(4) -1.0399(3) 0.0392(10) Uani 1 1 d .
H18 H -0.0777 -0.2870 -1.0897 0.047 Uiso 1 1 calc R
C19 C -0.1381(4) -0.6933(3) -1.1517(3) 0.0259(9) Uani 1 1 d .
C20 C -0.0327(5) -0.8835(4) -1.2279(3) 0.0455(12) Uani 1 1 d .
H20A H 0.0436 -0.8452 -1.2340 0.068 Uiso 1 1 calc GR
H20B H -0.0834 -0.8615 -1.2774 0.068 Uiso 1 1 calc GR
H20C H -0.0216 -0.9674 -1.2279 0.068 Uiso 1 1 calc GR
C21 C -0.3957(5) -0.7102(4) -1.1238(4) 0.0448(12) Uani 1 1 d .
H21A H -0.3867 -0.7642 -1.0744 0.067 Uiso 1 1 calc GR
H21B H -0.3689 -0.7471 -1.1784 0.067 Uiso 1 1 calc GR
H21C H -0.4785 -0.6886 -1.1297 0.067 Uiso 1 1 calc GR
O1 O -0.1989(3) -0.6892(2) -0.99824(19) 0.0242(6) Uani 1 1 d .
O2 O -0.3250(3) -0.6061(2) -1.1069(2) 0.0313(7) Uani 1 1 d .
O3 O -0.1186(3) -0.6491(3) -1.2234(2) 0.0421(8) Uani 1 1 d .
S2 S -0.10106(12) -0.83916(10) -1.12408(8) 0.0374(3) Uani 1 1 d .

loop_
_atom_site_aniso_label
_atom_site_aniso_U_11
_atom_site_aniso_U_22
_atom_site_aniso_U_33
_atom_site_aniso_U_23
_atom_site_aniso_U_13
_atom_site_aniso_U_12
Br1 0.0292(2) 0.0422(2) 0.0322(3) -0.00436(19) 0.00437(18) -0.00098(15)
C1 0.032(2) 0.0289(19) 0.017(2) -0.0018(16) 0.0035(17) 0.0008(16)
C2 0.055(3) 0.031(2) 0.025(3) 0.0005(18) 0.002(2) -0.0044(19)
C3 0.071(4) 0.038(2) 0.029(3) 0.009(2) 0.001(3) 0.004(2)
C4 0.063(3) 0.050(3) 0.020(3) 0.002(2) -0.004(2) 0.018(2)
C5 0.045(3) 0.048(3) 0.019(2) -0.007(2) -0.005(2) 0.006(2)
C6 0.031(2) 0.034(2) 0.019(2) -0.0047(17) 0.0038(17) 0.0022(17)
C7 0.043(2) 0.034(2) 0.018(2) -0.0029(17) 0.0002(17) -0.0066(19)
C8 0.0289(19) 0.0262(19) 0.020(2) -0.0022(15) 0.0043(15) 0.0003(16)
C9 0.029(2) 0.0260(18) 0.016(2) -0.0002(15) -0.0021(16) -0.0024(15)
C10 0.033(2) 0.0260(19) 0.013(2) 0.0003(15) -0.0029(16) -0.0016(16)
C11 0.0300(19) 0.0247(19) 0.020(2) 0.0023(14) -0.0011(14) -0.0025(15)
C12 0.028(2) 0.0243(17) 0.023(2) -0.0001(15) 0.0001(17) 0.0013(16)
C13 0.032(2) 0.0247(18) 0.022(3) 0.0011(15) -0.0035(17) 0.0028(15)
C14 0.049(3) 0.029(2) 0.036(3) 0.0000(19) 0.009(2) 0.001(2)
C15 0.056(3) 0.030(2) 0.046(3) -0.007(2) -0.001(2) 0.006(2)
C16 0.054(3) 0.0236(19) 0.051(3) 0.001(2) -0.008(3) -0.0034(18)
C17 0.059(3) 0.033(2) 0.048(3) 0.012(2) 0.000(3) -0.011(2)
C18 0.058(3) 0.030(2) 0.029(2) 0.001(2) 0.009(3) -0.0031(18)
C19 0.038(2) 0.0279(19) 0.012(2) -0.0027(16) -0.0044(17) -0.0011(17)
C20 0.055(3) 0.048(3) 0.034(3) -0.016(2) -0.001(2) 0.013(2)
C21 0.042(3) 0.040(2) 0.052(3) -0.001(2) -0.014(3) -0.012(2)
O1 0.0335(16) 0.0239(13) 0.0152(14) 0.0010(10) 0.0012(12) 0.0013(12)
O2 0.0338(16) 0.0295(14) 0.0306(18) -0.0012(12) -0.0103(13) -0.0020(12)
O3 0.072(2) 0.0383(17) 0.0157(17) -0.0005(14) 0.0069(16) 0.0005(16)
S2 0.0533(7) 0.0317(5) 0.0272(6) 0.0003(4) 0.0034(5) 0.0107(5)

loop_
_atom_type_symbol
_atom_type_description
_atom_type_scat_dispersion_real
_atom_type_scat_dispersion_imag
_atom_type_scat_source
C C 0.0033 0.0016 'International Tables Vol C Tables 4.2.6.8 and 6.1.1.4'
H H 0.0000 0.0000 'International Tables Vol C Tables 4.2.6.8 and 6.1.1.4'
O O 0.0106 0.0060 'International Tables Vol C Tables 4.2.6.8 and 6.1.1.4'
S S 0.1246 0.1234 'International Tables Vol C Tables 4.2.6.8 and 6.1.1.4'
Br Br -0.2901 2.4595 'International Tables Vol C Tables 4.2.6.8 and 6.1.1.4'

loop_
_geom_angle_atom_site_label_1
_geom_angle_atom_site_label_2
_geom_angle_atom_site_label_3
_geom_angle
C2 C1 C6 120.9(4)
C2 C1 C9 128.4(4)
C6 C1 C9 110.6(4)
C3 C2 C1 118.8(4)
C2 C3 C4 120.7(5)
C5 C4 C3 120.4(5)
C4 C5 C6 119.3(5)
C1 C6 C7 111.4(4)
C5 C6 C1 119.8(4)
C5 C6 C7 128.8(4)
C6 C7 C8 102.9(3)
C7 C8 C9 105.7(3)
C7 C8 C12 119.2(3)
C12 C8 C9 113.6(3)
C1 C9 C8 103.1(3)
O1 C9 C1 106.9(3)
O1 C9 C8 113.4(3)
C19 C10 C11 110.7(3)
O1 C10 C11 111.4(3)
O1 C10 C19 108.3(3)
O1 C10 O2 113.3(3)
O2 C10 C11 103.9(3)
O2 C10 C19 109.2(3)
C10 C11 Br1 107.3(3)
C12 C11 Br1 113.6(3)
C12 C11 C10 110.6(3)
C11 C12 C8 112.4(3)
C11 C12 C13 115.0(3)
C13 C12 C8 114.5(3)
C14 C13 C12 119.8(4)
C14 C13 C18 117.2(4)
C18 C13 C12 122.9(4)
C13 C14 C15 120.8(5)
C16 C15 C14 120.9(5)
C17 C16 C15 118.6(4)
C16 C17 C18 121.6(5)
C17 C18 C13 120.9(5)
C10 C19 S2 115.1(3)
O3 C19 C10 120.7(4)
O3 C19 S2 124.1(3)
C10 O1 C9 113.9(3)
C10 O2 C21 116.1(3)
C19 S2 C20 99.5(2)

loop_
_geom_bond_atom_site_label_1
_geom_bond_atom_site_label_2
_geom_bond_distance
Br1 C11 1.971(4)
C1 C2 1.388(6)
C1 C6 1.390(6)
C1 C9 1.495(6)
C2 C3 1.371(7)
C3 C4 1.393(8)
C4 C5 1.380(7)
C5 C6 1.385(6)
C6 C7 1.497(6)
C7 C8 1.539(6)
C8 C9 1.552(5)
C8 C12 1.544(6)
C9 O1 1.453(5)
C10 C11 1.540(5)
C10 C19 1.539(6)
C10 O1 1.392(5)
C10 O2 1.407(5)
C11 C12 1.515(6)
C12 C13 1.523(5)
C13 C14 1.389(6)
C13 C18 1.387(6)
C14 C15 1.387(6)
C15 C16 1.373(7)
C16 C17 1.351(7)
C17 C18 1.384(6)
C19 O3 1.196(5)
C19 S2 1.753(4)
C20 S2 1.791(5)
C21 O2 1.441(5)

loop_
_geom_torsion_atom_site_label_1
_geom_torsion_atom_site_label_2
_geom_torsion_atom_site_label_3
_geom_torsion_atom_site_label_4
_geom_torsion
Br1 C11 C12 C8 -72.3(4)
Br1 C11 C12 C13 61.0(4)
C1 C2 C3 C4 0.4(8)
C1 C6 C7 C8 15.3(4)
C1 C9 O1 C10 -165.6(3)
C2 C1 C6 C5 -0.8(6)
C2 C1 C6 C7 179.8(4)
C2 C1 C9 C8 165.1(4)
C2 C1 C9 O1 -75.1(5)
C2 C3 C4 C5 -0.2(8)
C3 C4 C5 C6 -0.6(8)
C4 C5 C6 C1 1.1(7)
C4 C5 C6 C7 -179.6(4)
C5 C6 C7 C8 -164.1(4)
C6 C1 C2 C3 0.0(7)
C6 C1 C9 C8 -15.0(4)
C6 C1 C9 O1 104.9(4)
C6 C7 C8 C9 -23.8(4)
C6 C7 C8 C12 -153.1(3)
C7 C8 C9 C1 23.8(4)
C7 C8 C9 O1 -91.5(4)
C7 C8 C12 C11 85.1(4)
C7 C8 C12 C13 -48.6(5)
C8 C9 O1 C10 -52.6(4)
C8 C12 C13 C14 -38.1(6)
C8 C12 C13 C18 146.6(4)
C9 C1 C2 C3 179.9(4)
C9 C1 C6 C5 179.3(4)
C9 C1 C6 C7 -0.1(5)
C9 C8 C12 C11 -40.5(5)
C9 C8 C12 C13 -174.2(3)
C10 C11 C12 C8 48.4(4)
C10 C11 C12 C13 -178.2(3)
C10 C19 S2 C20 177.1(3)
C11 C10 C19 O3 -48.0(5)
C11 C10 C19 S2 135.7(3)
C11 C10 O1 C9 61.7(4)
C11 C10 O2 C21 179.5(4)
C11 C12 C13 C14 -170.5(4)
C11 C12 C13 C18 14.2(6)
C12 C8 C9 C1 156.3(3)
C12 C8 C9 O1 41.0(4)
C12 C13 C14 C15 -175.2(5)
C12 C13 C18 C17 175.4(5)
C13 C14 C15 C16 -0.4(8)
C14 C13 C18 C17 0.0(7)
C14 C15 C16 C17 0.1(8)
C15 C16 C17 C18 0.3(8)
C16 C17 C18 C13 -0.3(8)
C18 C13 C14 C15 0.4(7)
C19 C10 C11 Br1 -55.6(4)
C19 C10 C11 C12 -179.9(3)
C19 C10 O1 C9 -176.3(3)
C19 C10 O2 C21 61.3(5)
O1 C10 C11 Br1 65.0(4)
O1 C10 C11 C12 -59.4(4)
O1 C10 C19 O3 -170.3(4)
O1 C10 C19 S2 13.4(4)
O1 C10 O2 C21 -59.4(5)
O2 C10 C11 Br1 -172.7(2)
O2 C10 C11 C12 62.9(4)
O2 C10 C19 O3 65.8(5)
O2 C10 C19 S2 -110.5(3)
O2 C10 O1 C9 -55.0(4)
O3 C19 S2 C20 0.9(5)
